data_4108141
loop_
_publ_author_name
'Kei Inumaru'
'Takashi Kikudome'
'Hiroshi Fukuoka'
'Shoji Yamanaka'

_publ_contact_author_email inumaru*atmark*hiroshima-u.ac.jp
_publ_contact_author_fax +81-82-424-5494
_publ_contact_author_name 'Kei Inumaru'
_publ_section_title
;
 Reversible Emergence of a Self-Assembled Layered Structure From
 Three-Dimensional Isotropic Ionic Crystal of a Cluster Compound
 (4-HNC5H4OH)2Mo6Cl14 Driven By Absorption of Water and Alcohols
;
_journal_name_full 'Journal of the American Chemical Society'
_journal_page_first 10038
_journal_page_last 10039
_journal_paper_doi 10.1021/ja802752y
_journal_volume 130
_journal_year 2008
_chemical_formula_moiety 'Cl14 Mo6, 2(C5 H5 N O) '
_chemical_formula_sum 'C10 H10 Cl14 Mo6 N2 O2'
_chemical_formula_weight 1262.14
_space_group_IT_number 14
_symmetry_cell_setting monoclinic
_symmetry_Int_Tables_number 14
_symmetry_space_group_name_Hall '-P 2ybc'
_symmetry_space_group_name_H-M 'P 1 21/c 1'
_audit_creation_date 2008-02-29
_audit_creation_method 'by CrystalStructure 3.7.0'
_cell_angle_alpha 90.0000
_cell_angle_beta 94.7019(11)
_cell_angle_gamma 90.0000
_cell_formula_units_Z 2
_cell_length_a 8.9148(4)
_cell_length_b 9.6561(5)
_cell_length_c 17.6885(7)
_cell_measurement_reflns_used 13347
_cell_measurement_temperature 296.1
_cell_measurement_theta_max 27.5
_cell_measurement_theta_min 3.1
_cell_volume 1517.54(12)
_computing_cell_refinement PROCESS-AUTO
_computing_data_collection PROCESS-AUTO
_computing_data_reduction CrystalStructure
_computing_publication_material 'CrystalStructure 3.7.0'
_computing_structure_refinement CRYSTALS
_computing_structure_solution SIR92
_diffrn_detector_area_resol_mean 10.00
_diffrn_measured_fraction_theta_full 0.993
_diffrn_measured_fraction_theta_max 0.993
_diffrn_measurement_device_type 'Rigaku RAXIS-RAPID'
_diffrn_measurement_method \w
_diffrn_radiation_type 'Mo K\a'
_diffrn_radiation_wavelength 0.71075
_diffrn_reflns_av_R_equivalents 0.023
_diffrn_reflns_limit_h_max 11
_diffrn_reflns_limit_h_min -11
_diffrn_reflns_limit_k_max 12
_diffrn_reflns_limit_k_min -12
_diffrn_reflns_limit_l_max 20
_diffrn_reflns_limit_l_min -22
_diffrn_reflns_number 14614
_diffrn_reflns_theta_full 27.46
_diffrn_reflns_theta_max 27.46
_exptl_absorpt_coefficient_mu 3.653
_exptl_absorpt_correction_T_max 0.694
_exptl_absorpt_correction_T_min 0.598
_exptl_absorpt_correction_type multi-scan
_exptl_absorpt_process_details
;
    Higashi, T. (1995). Program for Absorption Correction.
    Rigaku Corporation, Tokyo, Japan.
;
_exptl_crystal_colour unknown
_exptl_crystal_density_diffrn 2.762
_exptl_crystal_description unknown
_exptl_crystal_F_000 1180.0
_exptl_crystal_size_max 0.10
_exptl_crystal_size_mid 0.10
_exptl_crystal_size_min 0.10
_refine_diff_density_max 1.25
_refine_diff_density_min -0.76
_refine_ls_extinction_method none
_refine_ls_goodness_of_fit_ref 3.030
_refine_ls_hydrogen_treatment refall
_refine_ls_number_parameters 159
_refine_ls_number_reflns 3068
_refine_ls_R_factor_gt 0.0304
_refine_ls_shift/su_max 0.0000
_refine_ls_structure_factor_coef F
_refine_ls_weighting_details 'w = 1/\s^2^(Fo)'
_refine_ls_weighting_scheme sigma
_refine_ls_wR_factor_ref 0.0519
_reflns_number_gt 3060
_reflns_number_total 3443
_reflns_threshold_expression F^2^>2.0\s(F^2^)
_cod_data_source_file ja802752y-file003.cif
_cod_data_source_block '_071214'
_cod_original_formula_sum 'C10 H10 Cl14 Mo6 N2 O2 '
_cod_database_code 4108141

loop_
_symmetry_equiv_pos_site_id
_symmetry_equiv_pos_as_xyz
1 +X,+Y,+Z
2 -X,1/2+Y,1/2-Z
3 -X,-Y,-Z
4 +X,1/2-Y,1/2+Z

loop_
_atom_site_label
_atom_site_type_symbol
_atom_site_fract_x
_atom_site_fract_y
_atom_site_fract_z
_atom_site_U_iso_or_equiv
_atom_site_adp_type
_atom_site_occupancy
_atom_site_symmetry_multiplicity
_atom_site_calc_flag
_atom_site_refinement_flags
Mo(1) Mo 0.89788(5) 0.33827(6) 0.51802(2) 0.02597(13) Uani 1.00 1 d .
Mo(2) Mo 0.17931(5) 0.40360(6) 0.50791(3) 0.02633(13) Uani 1.00 1 d .
Mo(3) Mo 0.97870(6) 0.46424(6) 0.39726(2) 0.02718(14) Uani 1.00 1 d .
Cl(1) Cl 0.25086(14) 0.52794(14) 0.39245(6) 0.0259(3) Uani 1.00 1 d .
Cl(2) Cl 0.05281(14) 0.21999(16) 0.42549(6) 0.0295(3) Uani 1.00 1 d .
Cl(3) Cl 0.29033(14) 0.59425(16) 0.58788(6) 0.0276(3) Uani 1.00 1 d .
Cl(4) Cl 0.90580(16) 0.71045(17) 0.37713(6) 0.0321(3) Uani 1.00 1 d .
Cl(5) Cl 0.41420(17) 0.27378(19) 0.51876(9) 0.0419(4) Uani 1.00 1 d .
Cl(6) Cl 0.77721(18) 0.11772(18) 0.54183(9) 0.0402(4) Uani 1.00 1 d .
Cl(7) Cl 0.95392(19) 0.4187(2) 0.25879(6) 0.0445(4) Uani 1.00 1 d .
O(1) O 0.6381(7) 0.2846(6) 0.2215(2) 0.075(2) Uani 1.00 1 d .
N(1) N 0.5056(8) 0.0098(7) 0.3760(3) 0.058(2) Uani 1.00 1 d .
C(1) C 0.6469(11) 0.0177(8) 0.3639(4) 0.064(2) Uani 1.00 1 d .
C(2) C 0.7018(8) 0.1062(8) 0.3099(4) 0.052(2) Uani 1.00 1 d .
C(3) C 0.5977(8) 0.1907(8) 0.2701(3) 0.048(2) Uani 1.00 1 d .
C(4) C 0.4459(9) 0.1787(9) 0.2828(4) 0.064(2) Uani 1.00 1 d .
C(5) C 0.4049(10) 0.0864(9) 0.3371(5) 0.069(3) Uani 1.00 1 d .
H(1) H 0.4741 -0.0542 0.4123 0.070 Uiso 1.00 1 c R
H(2) H 0.7169 -0.0392 0.3929 0.075 Uiso 1.00 1 c R
H(3) H 0.8054 0.1104 0.3011 0.062 Uiso 1.00 1 c R
H(4) H 0.3727 0.2343 0.2550 0.076 Uiso 1.00 1 c R
H(5) H 0.3021 0.0790 0.3469 0.085 Uiso 1.00 1 c R

loop_
_atom_site_aniso_label
_atom_site_aniso_U_11
_atom_site_aniso_U_22
_atom_site_aniso_U_33
_atom_site_aniso_U_12
_atom_site_aniso_U_13
_atom_site_aniso_U_23
Mo(1) 0.0245(2) 0.0254(3) 0.0287(2) 0.0012(2) 0.0065(2) 0.0036(2)
Mo(2) 0.0229(2) 0.0270(3) 0.0297(2) 0.0036(2) 0.00575(19) 0.0036(2)
Mo(3) 0.0273(2) 0.0308(3) 0.0241(2) 0.0011(2) 0.0061(2) 0.0012(2)
Cl(1) 0.0243(6) 0.0298(8) 0.0247(5) 0.0004(5) 0.0093(5) 0.0029(5)
Cl(2) 0.0285(7) 0.0248(7) 0.0363(6) 0.0031(6) 0.0091(5) -0.0030(5)
Cl(3) 0.0243(6) 0.0314(8) 0.0271(5) -0.0021(5) 0.0015(5) -0.0003(5)
Cl(4) 0.0316(7) 0.0330(8) 0.0321(6) 0.0040(6) 0.0042(5) 0.0124(5)
Cl(5) 0.0255(7) 0.0386(10) 0.0620(9) 0.0114(7) 0.0074(6) 0.0105(7)
Cl(6) 0.0362(8) 0.0305(9) 0.0551(8) -0.0035(7) 0.0104(6) 0.0104(7)
Cl(7) 0.0481(9) 0.0649(12) 0.0213(6) -0.0102(8) 0.0084(6) -0.0089(6)
O(1) 0.100(4) 0.069(4) 0.056(2) -0.024(3) 0.009(3) 0.021(2)
N(1) 0.071(4) 0.054(4) 0.051(3) 0.000(4) 0.011(3) 0.000(3)
C(1) 0.086(6) 0.043(5) 0.059(4) 0.010(4) -0.017(4) -0.009(3)
C(2) 0.045(4) 0.046(5) 0.063(4) -0.001(3) 0.003(3) -0.009(3)
C(3) 0.062(4) 0.045(4) 0.039(3) -0.010(3) 0.004(3) -0.004(3)
C(4) 0.053(4) 0.065(6) 0.072(5) 0.002(4) -0.007(3) 0.004(4)
C(5) 0.056(5) 0.059(6) 0.097(6) -0.005(4) 0.034(4) 0.003(5)

loop_
_atom_type_symbol
_atom_type_description
_atom_type_scat_dispersion_real
_atom_type_scat_dispersion_imag
_atom_type_scat_source
Mo Mo -1.683 0.686
;
International Tables for Crystallography
(1992, Vol. C, Tables 4.2.6.8 and 6.1.1.4)
;
Cl Cl 0.148 0.159
;
International Tables for Crystallography
(1992, Vol. C, Tables 4.2.6.8 and 6.1.1.4)
;
O O 0.011 0.006
;
International Tables for Crystallography
(1992, Vol. C, Tables 4.2.6.8 and 6.1.1.4)
;
C C 0.003 0.002
;
International Tables for Crystallography
(1992, Vol. C, Tables 4.2.6.8 and 6.1.1.4)
;
N N 0.006 0.003
;
International Tables for Crystallography
(1992, Vol. C, Tables 4.2.6.8 and 6.1.1.4)
;
H H 0.000 0.000
;
International Tables for Crystallography
(1992, Vol. C, Table 6.1.1.4)
;

loop_
_geom_angle_atom_site_label_1
_geom_angle_atom_site_label_2
_geom_angle_atom_site_label_3
_geom_angle
_geom_angle_site_symmetry_1
_geom_angle_site_symmetry_3
Mo(2) Mo(1) Mo(2) 89.90(2) 65501 66603
Mo(2) Mo(1) Mo(3) 59.962(18) 65501 .
Mo(2) Mo(1) Mo(3) 60.017(19) 65501 76603
Mo(2) Mo(1) Cl(1) 118.73(3) 65501 66603
Mo(2) Mo(1) Cl(2) 58.65(3) 65501 65501
Mo(2) Mo(1) Cl(3) 118.47(3) 65501 66603
Mo(2) Mo(1) Cl(4) 58.33(3) 65501 76603
Mo(2) Mo(1) Cl(6) 131.60(4) 65501 .
Mo(2) Mo(1) Mo(3) 59.92(2) 66603 .
Mo(2) Mo(1) Mo(3) 59.828(19) 66603 76603
Mo(2) Mo(1) Cl(1) 58.29(3) 66603 66603
Mo(2) Mo(1) Cl(2) 118.13(3) 66603 65501
Mo(2) Mo(1) Cl(3) 57.92(3) 66603 66603
Mo(2) Mo(1) Cl(4) 118.01(4) 66603 76603
Mo(2) Mo(1) Cl(6) 138.51(4) 66603 .
Mo(3) Mo(1) Mo(3) 89.87(2) . 76603
Mo(3) Mo(1) Cl(1) 118.21(4) . 66603
Mo(3) Mo(1) Cl(2) 58.22(3) . 65501
Mo(3) Mo(1) Cl(3) 58.53(3) . 66603
Mo(3) Mo(1) Cl(4) 118.27(3) . 76603
Mo(3) Mo(1) Cl(6) 134.72(4) . .
Mo(3) Mo(1) Cl(1) 58.73(3) 76603 66603
Mo(3) Mo(1) Cl(2) 118.64(3) 76603 65501
Mo(3) Mo(1) Cl(3) 117.74(4) 76603 66603
Mo(3) Mo(1) Cl(4) 58.19(4) 76603 76603
Mo(3) Mo(1) Cl(6) 135.21(4) 76603 .
Cl(1) Mo(1) Cl(2) 176.12(5) 66603 65501
Cl(1) Mo(1) Cl(3) 88.95(4) 66603 66603
Cl(1) Mo(1) Cl(4) 90.16(4) 66603 76603
Cl(1) Mo(1) Cl(6) 94.44(5) 66603 .
Cl(2) Mo(1) Cl(3) 90.08(4) 65501 66603
Cl(2) Mo(1) Cl(4) 90.52(4) 65501 76603
Cl(2) Mo(1) Cl(6) 89.39(5) 65501 .
Cl(3) Mo(1) Cl(4) 175.49(5) 66603 76603
Cl(3) Mo(1) Cl(6) 94.51(5) 66603 .
Cl(4) Mo(1) Cl(6) 89.97(5) 76603 .
Mo(1) Mo(2) Mo(1) 90.10(2) 45501 66603
Mo(1) Mo(2) Mo(3) 60.076(17) 45501 45501
Mo(1) Mo(2) Mo(3) 60.081(19) 45501 66603
Mo(1) Mo(2) Cl(1) 118.96(3) 45501 .
Mo(1) Mo(2) Cl(2) 58.58(3) 45501 .
Mo(1) Mo(2) Cl(3) 118.83(3) 45501 .
Mo(1) Mo(2) Cl(4) 58.44(3) 45501 66603
Mo(1) Mo(2) Cl(5) 134.13(4) 45501 .
Mo(1) Mo(2) Mo(3) 60.005(19) 66603 45501
Mo(1) Mo(2) Mo(3) 59.924(18) 66603 66603
Mo(1) Mo(2) Cl(1) 58.64(3) 66603 .
Mo(1) Mo(2) Cl(2) 118.23(3) 66603 .
Mo(1) Mo(2) Cl(3) 58.62(3) 66603 .
Mo(1) Mo(2) Cl(4) 118.17(4) 66603 66603
Mo(1) Mo(2) Cl(5) 135.77(4) 66603 .
Mo(3) Mo(2) Mo(3) 89.97(2) 45501 66603
Mo(3) Mo(2) Cl(1) 58.90(3) 45501 .
Mo(3) Mo(2) Cl(2) 58.23(3) 45501 .
Mo(3) Mo(2) Cl(3) 118.62(4) 45501 .
Mo(3) Mo(2) Cl(4) 118.50(3) 45501 66603
Mo(3) Mo(2) Cl(5) 135.02(4) 45501 .
Mo(3) Mo(2) Cl(1) 118.56(4) 66603 .
Mo(3) Mo(2) Cl(2) 118.64(3) 66603 .
Mo(3) Mo(2) Cl(3) 58.75(3) 66603 .
Mo(3) Mo(2) Cl(4) 58.25(3) 66603 66603
Mo(3) Mo(2) Cl(5) 134.99(4) 66603 .
Cl(1) Mo(2) Cl(2) 89.85(4) . .
Cl(1) Mo(2) Cl(3) 89.59(4) . .
Cl(1) Mo(2) Cl(4) 176.42(5) . 66603
Cl(1) Mo(2) Cl(5) 92.08(5) . .
Cl(2) Mo(2) Cl(3) 176.45(5) . .
Cl(2) Mo(2) Cl(4) 90.54(4) . 66603
Cl(2) Mo(2) Cl(5) 91.42(5) . .
Cl(3) Mo(2) Cl(4) 89.80(4) . 66603
Cl(3) Mo(2) Cl(5) 92.11(5) . .
Cl(4) Mo(2) Cl(5) 91.47(5) 66603 .
Mo(1) Mo(3) Mo(1) 90.130(18) . 76603
Mo(1) Mo(3) Mo(2) 59.961(17) . 65501
Mo(1) Mo(3) Mo(2) 60.151(19) . 66603
Mo(1) Mo(3) Cl(1) 118.30(3) . 65501
Mo(1) Mo(3) Cl(2) 58.72(3) . 65501
Mo(1) Mo(3) Cl(3) 58.46(3) . 66603
Mo(1) Mo(3) Cl(4) 118.49(3) . .
Mo(1) Mo(3) Cl(7) 135.83(5) . .
Mo(1) Mo(3) Mo(2) 60.167(19) 76603 65501
Mo(1) Mo(3) Mo(2) 59.902(17) 76603 66603
Mo(1) Mo(3) Cl(1) 58.53(3) 76603 65501
Mo(1) Mo(3) Cl(2) 118.97(3) 76603 65501
Mo(1) Mo(3) Cl(3) 117.87(3) 76603 66603
Mo(1) Mo(3) Cl(4) 58.41(3) 76603 .
Mo(1) Mo(3) Cl(7) 134.04(4) 76603 .
Mo(2) Mo(3) Mo(2) 90.028(19) 65501 66603
Mo(2) Mo(3) Cl(1) 58.35(3) 65501 65501
Mo(2) Mo(3) Cl(2) 58.81(3) 65501 65501
Mo(2) Mo(3) Cl(3) 118.39(3) 65501 66603
Mo(2) Mo(3) Cl(4) 118.56(3) 65501 .
Mo(2) Mo(3) Cl(7) 134.55(4) 65501 .
Mo(2) Mo(3) Cl(1) 118.41(3) 66603 65501
Mo(2) Mo(3) Cl(2) 118.86(3) 66603 65501
Mo(2) Mo(3) Cl(3) 57.98(3) 66603 66603
Mo(2) Mo(3) Cl(4) 58.35(3) 66603 .
Mo(2) Mo(3) Cl(7) 135.41(4) 66603 .
Cl(1) Mo(3) Cl(2) 89.86(4) 65501 65501
Cl(1) Mo(3) Cl(3) 175.79(4) 65501 66603
Cl(1) Mo(3) Cl(4) 90.16(5) 65501 .
Cl(1) Mo(3) Cl(7) 91.03(5) 65501 .
Cl(2) Mo(3) Cl(3) 90.34(5) 65501 66603
Cl(2) Mo(3) Cl(4) 176.68(4) 65501 .
Cl(2) Mo(3) Cl(7) 91.77(5) 65501 .
Cl(3) Mo(3) Cl(4) 89.39(5) 66603 .
Cl(3) Mo(3) Cl(7) 93.17(5) 66603 .
Cl(4) Mo(3) Cl(7) 91.55(5) . .
Mo(1) Cl(1) Mo(2) 63.07(3) 66603 .
Mo(1) Cl(1) Mo(3) 62.75(3) 66603 45501
Mo(2) Cl(1) Mo(3) 62.75(3) . 45501
Mo(1) Cl(2) Mo(2) 62.77(3) 45501 .
Mo(1) Cl(2) Mo(3) 63.07(3) 45501 45501
Mo(2) Cl(2) Mo(3) 62.96(3) . 45501
Mo(1) Cl(3) Mo(2) 63.46(3) 66603 .
Mo(1) Cl(3) Mo(3) 63.01(3) 66603 66603
Mo(2) Cl(3) Mo(3) 63.27(3) . 66603
Mo(1) Cl(4) Mo(2) 63.23(3) 76603 66603
Mo(1) Cl(4) Mo(3) 63.40(3) 76603 .
Mo(2) Cl(4) Mo(3) 63.40(4) 66603 .
C(1) N(1) C(5) 120.8(7) . .
N(1) C(1) C(2) 123.1(7) . .
C(1) C(2) C(3) 116.8(7) . .
O(1) C(3) C(2) 121.9(7) . .
O(1) C(3) C(4) 118.8(7) . .
C(2) C(3) C(4) 119.2(7) . .
C(3) C(4) C(5) 118.8(7) . .
N(1) C(5) C(4) 121.3(8) . .

loop_
_geom_bond_atom_site_label_1
_geom_bond_atom_site_label_2
_geom_bond_distance
_geom_bond_site_symmetry_2
Mo(1) Mo(3) 2.6103(6) .
Mo(1) Mo(3) 2.6120(7) 76603
Mo(1) Cl(4) 2.4884(13) 76603
Mo(1) Cl(6) 2.4381(18) .
Mo(2) Cl(1) 2.4966(14) .
Mo(2) Cl(2) 2.5042(14) .
Mo(2) Cl(3) 2.4779(15) .
Mo(2) Cl(5) 2.4346(16) .
Mo(3) Cl(4) 2.4826(17) .
Mo(3) Cl(7) 2.4804(13) .
O(1) C(3) 1.319(9) .
N(1) C(1) 1.298(12) .
N(1) C(5) 1.313(11) .
C(1) C(2) 1.400(11) .
C(2) C(3) 1.384(10) .
C(3) C(4) 1.395(11) .
C(4) C(5) 1.381(12) .

loop_
_geom_contact_atom_site_label_1
_geom_contact_atom_site_label_2
_geom_contact_distance
_geom_contact_site_symmetry_2
Mo(1) Mo(2) 2.6073(6) 65501
Mo(1) Mo(2) 2.6163(8) 66603
Mo(1) Cl(1) 2.5059(14) 66603
Mo(1) Cl(2) 2.5023(14) 65501
Mo(1) Cl(3) 2.4967(13) 66603
Mo(2) Mo(1) 2.6073(6) 45501
Mo(2) Mo(1) 2.6163(8) 66603
Mo(2) Mo(3) 2.6073(6) 45501
Mo(2) Mo(3) 2.6103(7) 66603
Mo(2) Cl(4) 2.4852(14) 66603
Mo(3) Mo(2) 2.6073(6) 65501
Mo(3) Mo(2) 2.6103(7) 66603
Mo(3) Cl(1) 2.5112(14) 65501
Mo(3) Cl(2) 2.4888(16) 65501
Mo(3) Cl(3) 2.4987(14) 66603
Cl(1) Mo(1) 2.5059(14) 66603
Cl(1) Mo(3) 2.5112(14) 45501
Cl(1) Cl(4) 3.536(2) 45501
Cl(1) Cl(7) 3.5614(19) 45501
Cl(1) O(1) 3.393(6) 65502
Cl(2) Mo(1) 2.5023(14) 45501
Cl(2) Mo(3) 2.4888(16) 45501
Cl(2) Cl(3) 3.5373(19) 56603
Cl(2) Cl(4) 3.5448(17) 66603
Cl(2) Cl(6) 3.475(2) 45501
Cl(2) Cl(7) 3.5676(19) 45501
Cl(3) Mo(1) 2.4967(13) 66603
Cl(3) Mo(3) 2.4987(14) 66603
Cl(3) Cl(2) 3.5373(19) 56603
Cl(3) Cl(4) 3.503(2) 66603
Cl(3) O(1) 3.577(5) 66603
Cl(3) C(2) 3.409(7) 66603
Cl(3) C(3) 3.349(6) 66603
Cl(4) Mo(2) 2.4852(14) 66603
Cl(4) Cl(1) 3.536(2) 65501
Cl(4) Cl(2) 3.5448(17) 66603
Cl(4) Cl(3) 3.503(2) 66603
Cl(4) Cl(5) 3.523(2) 66603
Cl(4) Cl(7) 3.447(2) 75502
Cl(5) Cl(4) 3.523(2) 66603
Cl(5) Cl(6) 3.563(2) .
Cl(5) N(1) 3.356(7) 65603
Cl(5) C(1) 3.565(8) 65603
Cl(6) Cl(2) 3.475(2) 65501
Cl(6) Cl(5) 3.563(2) .
Cl(6) N(1) 3.254(7) 65603
Cl(6) C(1) 3.404(7) .
Cl(6) C(5) 3.417(9) 65603
Cl(7) Cl(1) 3.5614(19) 65501
Cl(7) Cl(2) 3.5676(19) 65501
Cl(7) Cl(4) 3.447(2) 74502
Cl(7) O(1) 3.120(6) .
O(1) Cl(1) 3.393(6) 64502
O(1) Cl(3) 3.577(5) 66603
O(1) Cl(7) 3.120(6) .
O(1) N(1) 2.996(9) 65502
O(1) C(5) 3.106(11) 65502
N(1) Cl(5) 3.356(7) 65603
N(1) Cl(6) 3.254(7) 65603
N(1) O(1) 2.996(9) 64502
C(1) Cl(5) 3.565(8) 65603
C(1) Cl(6) 3.404(7) .
C(2) Cl(3) 3.409(7) 66603
C(3) Cl(3) 3.349(6) 66603
C(5) Cl(6) 3.417(9) 65603
C(5) O(1) 3.106(11) 64502
